data_2016691
loop_
_publ_author_name
'Hachu\/la, Barbara'
'Pyzik, Aleksandra'
'Nowak, Maria'
'Kusz, Joachim'

_publ_section_title
;
 Low-temperature study of 3-acetylindole at 110K
;
_journal_coeditor_code SK3245
_journal_issue 7
_journal_name_full 'Acta Crystallographica Section C'
_journal_page_first o398
_journal_page_last o401
_journal_paper_doi 10.1107/S0108270108017733
_journal_volume 64
_journal_year 2008
_chemical_formula_iupac 'C10 H9 N O'
_chemical_formula_moiety 'C10 H9 N O'
_chemical_formula_sum 'C10 H9 N O'
_chemical_formula_weight 159.18
_chemical_melting_point_gt 461
_chemical_melting_point_lt 465
_chemical_name_common 3-acetylindole
_chemical_name_systematic
;
3-acetylindole
;
_space_group_IT_number 14
_symmetry_cell_setting monoclinic
_symmetry_space_group_name_Hall '-P 2yn'
_symmetry_space_group_name_H-M 'P 1 21/n 1'
_atom_sites_solution_hydrogens geom
_atom_sites_solution_primary direct
_atom_sites_solution_secondary difmap
_audit_creation_method SHELXL97
_cell_angle_alpha 90.00
_cell_angle_beta 90.77(3)
_cell_angle_gamma 90.00
_cell_formula_units_Z 4
_cell_length_a 9.5665(19)
_cell_length_b 7.6553(15)
_cell_length_c 11.031(2)
_cell_measurement_reflns_used 1709
_cell_measurement_temperature 110.0(10)
_cell_measurement_theta_max 32.8387
_cell_measurement_theta_min 2.8241
_cell_volume 807.8(3)
_computing_cell_refinement 'CrysAlis RED (Oxford Diffraction, 2006)'
_computing_data_collection 'CrysAlis CCD (Oxford Diffraction, 2006)'
_computing_data_reduction 'CrysAlis RED (Oxford Diffraction, 2006)'
_computing_molecular_graphics
;
ORTEP-3 (Farrugia, 1997) and Mercury (Macrae <i>et al</i>.,
2006)
;
_computing_publication_material 'publCIF (Westrip, 2008)'
_computing_structure_refinement 'SHELXL97 (Sheldrick, 2008)'
_computing_structure_solution 'SHELXS97 (Sheldrick, 2008)'
_diffrn_ambient_temperature 110.0(10)
_diffrn_measured_fraction_theta_full 0.986
_diffrn_measured_fraction_theta_max 0.986
_diffrn_measurement_device_type 'Oxford Diffraction KM-4-CCD Sapphire3'
_diffrn_measurement_method \w
_diffrn_radiation_monochromator graphite
_diffrn_radiation_source 'fine-focus sealed tube'
_diffrn_radiation_type MoK\a
_diffrn_radiation_wavelength 0.71073
_diffrn_reflns_av_R_equivalents 0.0685
_diffrn_reflns_av_sigmaI/netI 0.0612
_diffrn_reflns_limit_h_max 11
_diffrn_reflns_limit_h_min -11
_diffrn_reflns_limit_k_max 9
_diffrn_reflns_limit_k_min -4
_diffrn_reflns_limit_l_max 13
_diffrn_reflns_limit_l_min -13
_diffrn_reflns_number 4759
_diffrn_reflns_theta_full 25.00
_diffrn_reflns_theta_max 25.00
_diffrn_reflns_theta_min 2.84
_exptl_absorpt_coefficient_mu 0.086
_exptl_absorpt_correction_type none
_exptl_crystal_colour colourless
_exptl_crystal_density_diffrn 1.309
_exptl_crystal_density_method 'not measured'
_exptl_crystal_description plate
_exptl_crystal_F_000 336
_exptl_crystal_size_max 0.536
_exptl_crystal_size_mid 0.32
_exptl_crystal_size_min 0.032
_refine_diff_density_max 0.230
_refine_diff_density_min -0.324
_refine_ls_extinction_method none
_refine_ls_goodness_of_fit_ref 0.998
_refine_ls_hydrogen_treatment mixed
_refine_ls_matrix_type full
_refine_ls_number_parameters 114
_refine_ls_number_reflns 1405
_refine_ls_number_restraints 0
_refine_ls_restrained_S_all 0.998
_refine_ls_R_factor_all 0.0712
_refine_ls_R_factor_gt 0.0477
_refine_ls_shift/su_max 0.000
_refine_ls_shift/su_mean 0.000
_refine_ls_structure_factor_coef Fsqd
_refine_ls_weighting_details 'calc w = 1/[\s^2^(Fo^2^)+(0.0626P)^2^] where P=(Fo^2^+2Fc^2^)/3'
_refine_ls_weighting_scheme calc
_refine_ls_wR_factor_gt 0.1119
_refine_ls_wR_factor_ref 0.1168
_reflns_number_gt 974
_reflns_number_total 1405
_reflns_threshold_expression I>2\s(I)
_cod_data_source_file sk3245.cif
_cod_data_source_block I
_cod_original_sg_symbol_H-M 'P 21/n'
_cod_database_code 2016691
_cod_database_fobs_code 2016691

loop_
_symmetry_equiv_pos_as_xyz
'x, y, z'
'-x+1/2, y+1/2, -z+1/2'
'-x, -y, -z'
'x-1/2, -y-1/2, z-1/2'

loop_
_atom_site_type_symbol
_atom_site_label
_atom_site_fract_x
_atom_site_fract_y
_atom_site_fract_z
_atom_site_U_iso_or_equiv
_atom_site_adp_type
_atom_site_calc_flag
_atom_site_refinement_flags
_atom_site_occupancy
O O1 0.27957(16) 0.17171(18) 0.27207(13) 0.0328(4) Uani d . 1
C C1 0.6625(2) 0.1790(2) 0.47915(17) 0.0212(5) Uani d . 1
C C2 0.7988(2) 0.1203(2) 0.46763(19) 0.0284(5) Uani d . 1
H H2 0.8672 0.1404 0.5293 0.034 Uiso calc R 1
C C3 0.8308(2) 0.0312(2) 0.3624(2) 0.0309(5) Uani d . 1
H H3 0.9232 -0.0110 0.3516 0.037 Uiso calc R 1
C C4 0.7306(2) 0.0020(2) 0.27215(19) 0.0288(5) Uani d . 1
H H4 0.7553 -0.0628 0.2022 0.035 Uiso calc R 1
C C5 0.5958(2) 0.0653(2) 0.28195(18) 0.0255(5) Uani d . 1
H H5 0.5290 0.0481 0.2185 0.031 Uiso calc R 1
C C6 0.5597(2) 0.1557(2) 0.38817(17) 0.0201(5) Uani d . 1
C C7 0.4321(2) 0.2334(2) 0.43329(16) 0.0215(5) Uani d . 1
C C8 0.4657(2) 0.2961(2) 0.54712(18) 0.0228(5) Uani d . 1
H H8 0.4018 0.3538 0.5988 0.027 Uiso calc R 1
C C9 0.2987(2) 0.2394(2) 0.37279(17) 0.0233(5) Uani d . 1
C C10 0.1788(2) 0.3329(3) 0.43273(19) 0.0288(5) Uani d . 1
H H10A 0.1839 0.4580 0.4145 0.043 Uiso calc R 1
H H10B 0.1850 0.3156 0.5207 0.043 Uiso calc R 1
H H10C 0.0900 0.2858 0.4019 0.043 Uiso calc R 1
N N1 0.60021(19) 0.2651(2) 0.57561(15) 0.0244(4) Uani d . 1
H H1 0.654(2) 0.288(3) 0.649(2) 0.036(6) Uiso d . 1

loop_
_atom_site_aniso_label
_atom_site_aniso_U_11
_atom_site_aniso_U_22
_atom_site_aniso_U_33
_atom_site_aniso_U_12
_atom_site_aniso_U_13
_atom_site_aniso_U_23
O1 0.0364(10) 0.0411(8) 0.0206(9) 0.0021(7) -0.0071(7) -0.0027(6)
C1 0.0244(12) 0.0209(9) 0.0183(11) -0.0026(8) 0.0035(8) 0.0045(7)
C2 0.0273(14) 0.0311(11) 0.0266(13) -0.0050(9) -0.0024(10) 0.0076(9)
C3 0.0275(13) 0.0323(11) 0.0329(13) 0.0027(9) 0.0078(10) 0.0078(9)
C4 0.0347(14) 0.0271(10) 0.0249(13) 0.0016(10) 0.0115(10) 0.0020(9)
C5 0.0308(14) 0.0256(10) 0.0202(11) -0.0032(9) 0.0023(9) 0.0027(8)
C6 0.0239(12) 0.0198(9) 0.0167(11) -0.0027(8) 0.0026(9) 0.0036(7)
C7 0.0288(13) 0.0201(9) 0.0155(10) -0.0025(8) -0.0005(8) 0.0033(8)
C8 0.0256(13) 0.0227(10) 0.0200(11) -0.0004(8) 0.0002(9) 0.0029(8)
C9 0.0299(14) 0.0235(10) 0.0164(11) -0.0034(9) -0.0022(9) 0.0053(8)
C10 0.0280(13) 0.0314(11) 0.0271(13) 0.0007(9) -0.0004(9) 0.0041(9)
N1 0.0278(12) 0.0287(9) 0.0165(9) -0.0034(8) -0.0025(8) 0.0020(7)

loop_
_atom_type_symbol
_atom_type_description
_atom_type_scat_dispersion_real
_atom_type_scat_dispersion_imag
_atom_type_scat_source
C C 0.0033 0.0016 'International Tables Vol C Tables 4.2.6.8 and 6.1.1.4'
H H 0.0000 0.0000 'International Tables Vol C Tables 4.2.6.8 and 6.1.1.4'
N N 0.0061 0.0033 'International Tables Vol C Tables 4.2.6.8 and 6.1.1.4'
O O 0.0106 0.0060 'International Tables Vol C Tables 4.2.6.8 and 6.1.1.4'

loop_
_geom_angle_atom_site_label_1
_geom_angle_atom_site_label_2
_geom_angle_atom_site_label_3
_geom_angle
_geom_angle_publ_flag
C2 C1 N1 129.50(19) ?
C2 C1 C6 122.84(19) ?
N1 C1 C6 107.66(18) ?
C3 C2 C1 117.11(19) ?
C3 C2 H2 121.4 ?
C1 C2 H2 121.4 ?
C2 C3 C4 121.4(2) ?
C2 C3 H3 119.3 ?
C4 C3 H3 119.3 ?
C5 C4 C3 121.5(2) ?
C5 C4 H4 119.2 ?
C3 C4 H4 119.2 ?
C4 C5 C6 118.43(19) ?
C4 C5 H5 120.8 ?
C6 C5 H5 120.8 ?
C5 C6 C1 118.68(19) ?
C5 C6 C7 134.68(19) ?
C1 C6 C7 106.62(17) ?
C8 C7 C9 127.51(19) ?
C8 C7 C6 105.53(18) ?
C9 C7 C6 126.95(17) y
N1 C8 C7 111.31(19) ?
N1 C8 H8 124.3 ?
C7 C8 H8 124.3 ?
O1 C9 C7 121.66(19) y
O1 C9 C10 119.16(18) y
C7 C9 C10 119.17(17) y
C9 C10 H10A 109.5 ?
C9 C10 H10B 109.5 ?
H10A C10 H10B 109.5 ?
C9 C10 H10C 109.5 ?
H10A C10 H10C 109.5 ?
H10B C10 H10C 109.5 ?
C8 N1 C1 108.88(17) ?
C8 N1 H1 131.1(14) ?
C1 N1 H1 119.9(14) ?

loop_
_geom_bond_atom_site_label_1
_geom_bond_atom_site_label_2
_geom_bond_distance
_geom_bond_publ_flag
O1 C9 1.238(2) y
C1 C2 1.387(3) ?
C1 N1 1.392(3) y
C1 C6 1.407(3) ?
C2 C3 1.384(3) ?
C2 H2 0.9500 ?
C3 C4 1.391(3) ?
C3 H3 0.9500 ?
C4 C5 1.383(3) ?
C4 H4 0.9500 ?
C5 C6 1.408(3) ?
C5 H5 0.9500 ?
C6 C7 1.453(3) ?
C7 C8 1.378(3) y
C7 C9 1.433(3) ?
C8 N1 1.342(3) y
C8 H8 0.9500 ?
C9 C10 1.512(3) ?
C10 H10A 0.9800 ?
C10 H10B 0.9800 ?
C10 H10C 0.9800 ?
N1 H1 0.97(2) ?

loop_
_geom_hbond_atom_site_label_D
_geom_hbond_atom_site_label_H
_geom_hbond_atom_site_label_A
_geom_hbond_site_symmetry_A
_geom_hbond_distance_DH
_geom_hbond_distance_HA
_geom_hbond_distance_DA
_geom_hbond_angle_DHA
N1 H1 O1 4_666 0.97(2) 1.83(2) 2.788(2) 171(2)

loop_
_geom_torsion_atom_site_label_1
_geom_torsion_atom_site_label_2
_geom_torsion_atom_site_label_3
_geom_torsion_atom_site_label_4
_geom_torsion
_geom_torsion_publ_flag
N1 C1 C2 C3 177.25(18) ?
C6 C1 C2 C3 -1.8(3) ?
C1 C2 C3 C4 0.1(3) ?
C2 C3 C4 C5 1.9(3) ?
C3 C4 C5 C6 -2.2(3) ?
C4 C5 C6 C1 0.5(3) ?
C4 C5 C6 C7 -177.26(18) ?
C2 C1 C6 C5 1.5(3) ?
N1 C1 C6 C5 -177.72(16) ?
C2 C1 C6 C7 179.86(16) ?
N1 C1 C6 C7 0.63(19) ?
C5 C6 C7 C8 177.5(2) ?
C1 C6 C7 C8 -0.5(2) ?
C5 C6 C7 C9 -1.2(3) ?
C1 C6 C7 C9 -179.14(17) ?
C9 C7 C8 N1 178.82(17) ?
C6 C7 C8 N1 0.2(2) ?
C8 C7 C9 O1 -176.80(18) y
C6 C7 C9 O1 1.5(3) ?
C8 C7 C9 C10 4.1(3) ?
C6 C7 C9 C10 -177.63(17) y
C7 C8 N1 C1 0.2(2) ?
C2 C1 N1 C8 -179.68(19) ?
C6 C1 N1 C8 -0.5(2) ?

loop_
_cod_related_entry_id
_cod_related_entry_database
_cod_related_entry_code
1 ChemSpider 12275
